data_7126981
loop_
_publ_author_name
'Hong, Kyeong-Im'
'Kim, Hyeongcheol'
'Kim, Younghun'
'Choi, Moon-Gun'
'Jang, Woo-Dong'

_publ_section_title
;
 Strapped calix[4]pyrrole as a lithium salts selective receptor through
 separated ion-pair binding.
;
_journal_issue 72
_journal_name_full 'Chemical communications (Cambridge, England)'
_journal_page_first 10541
_journal_page_last 10544
_journal_paper_doi 10.1039/d0cc04809g
_journal_volume 56
_journal_year 2020
_chemical_formula_moiety 'Cl, C40 H58 Li N10 O7, 1.5(C2 H3 N)'
_chemical_formula_sum 'C43 H62.5 Cl Li N11.5 O7'
_chemical_formula_weight 894.93
_space_group_crystal_system triclinic
_space_group_IT_number 2
_space_group_name_Hall '-P 1'
_space_group_name_H-M_alt 'P -1'
_atom_sites_solution_hydrogens mixed
_atom_sites_solution_primary dual
_audit_creation_date 2018-04-05
_audit_creation_method
;
Olex2 1.2
(compiled 2017.08.10 svn.r3458 for OlexSys, GUI svn.r5381)
;
_audit_update_record
;
2020-03-16 deposited with the CCDC.	2020-07-27 downloaded from the CCDC.
;
_cell_angle_alpha 88.50(3)
_cell_angle_beta 86.85(3)
_cell_angle_gamma 77.08(3)
_cell_formula_units_Z 2
_cell_length_a 9.7210(19)
_cell_length_b 14.384(3)
_cell_length_c 17.153(3)
_cell_measurement_reflns_used 72684
_cell_measurement_temperature 100
_cell_measurement_theta_max 27.999
_cell_measurement_theta_min 1.488
_cell_volume 2334.0(8)
_computing_molecular_graphics 'Olex2 (Dolomanov et al., 2009)'
_computing_publication_material 'Olex2 (Dolomanov et al., 2009)'
_computing_structure_refinement 'XL (Sheldrick, 2008)'
_computing_structure_solution 'ShelXT (Sheldrick, 2015)'
_diffrn_ambient_temperature 100
_diffrn_measured_fraction_theta_full 0.926
_diffrn_measured_fraction_theta_max 0.914
_diffrn_measurement_device_type 'CCD Detector'
_diffrn_measurement_method 'Omega scan'
_diffrn_radiation_type synchrotron
_diffrn_radiation_wavelength 0.700
_diffrn_reflns_av_R_equivalents 0.0198
_diffrn_reflns_av_unetI/netI 0.0310
_diffrn_reflns_Laue_measured_fraction_full 0.926
_diffrn_reflns_Laue_measured_fraction_max 0.914
_diffrn_reflns_limit_h_max 13
_diffrn_reflns_limit_h_min -13
_diffrn_reflns_limit_k_max 19
_diffrn_reflns_limit_k_min -19
_diffrn_reflns_limit_l_max 21
_diffrn_reflns_limit_l_min -20
_diffrn_reflns_number 20744
_diffrn_reflns_point_group_measured_fraction_full 0.926
_diffrn_reflns_point_group_measured_fraction_max 0.914
_diffrn_reflns_theta_full 24.835
_diffrn_reflns_theta_max 27.998
_diffrn_reflns_theta_min 1.836
_diffrn_standards_number 0
_exptl_absorpt_coefficient_mu 0.138
_exptl_absorpt_correction_T_max 0.995
_exptl_absorpt_correction_T_min 0.987
_exptl_absorpt_correction_type empirical
_exptl_absorpt_process_details
;
(<i>HKL3000sm Scalepack</i>; Otwinowski & Minor, 1997)
;
_exptl_crystal_colour 'clear whiteish colourless'
_exptl_crystal_colour_lustre clear
_exptl_crystal_colour_modifier whiteish
_exptl_crystal_colour_primary colourless
_exptl_crystal_density_diffrn 1.273
_exptl_crystal_density_meas ?
_exptl_crystal_description block
_exptl_crystal_F_000 954
_exptl_crystal_size_max 0.095
_exptl_crystal_size_mid 0.054
_exptl_crystal_size_min 0.034
_exptl_transmission_factor_max none
_exptl_transmission_factor_min none
_refine_diff_density_max 0.618
_refine_diff_density_min -0.559
_refine_diff_density_rms 0.067
_refine_ls_extinction_method none
_refine_ls_goodness_of_fit_ref 1.059
_refine_ls_hydrogen_treatment constr
_refine_ls_matrix_type full
_refine_ls_number_parameters 597
_refine_ls_number_reflns 10770
_refine_ls_number_restraints 0
_refine_ls_restrained_S_all 1.059
_refine_ls_R_factor_all 0.0605
_refine_ls_R_factor_gt 0.0526
_refine_ls_shift/su_max 0.000
_refine_ls_shift/su_mean 0.000
_refine_ls_structure_factor_coef Fsqd
_refine_ls_weighting_details 'w=1/[\s^2^(Fo^2^)+(0.1030P)^2^+0.6520P] where P=(Fo^2^+2Fc^2^)/3'
_refine_ls_weighting_scheme calc
_refine_ls_wR_factor_gt 0.1503
_refine_ls_wR_factor_ref 0.1559
_reflns_Friedel_coverage 0.000
_reflns_number_gt 9081
_reflns_number_total 10770
_reflns_threshold_expression 'I > 2\s(I)'
_cod_data_source_file d0cc04809g2.cif
_cod_data_source_block HCCP3
_cod_depositor_comments
;
The following automatic conversions were performed:

data item '_exptl_crystal_density_meas' value 'not measured' was
changed to '?' -- the value is perceived as not measured.

Automatic conversion script
Id: cif_fix_values 7556 2019-12-06 15:28:31Z antanas 

 Adding full bibliography for 7126981.cif.
;
_cod_original_cell_volume 2334.0(9)
_cod_original_formula_sum 'C43 H62.50 Cl Li N11.50 O7'
_cod_database_code 7126981
_shelx_shelxl_version_number 2014/7
_shelx_space_group_comment
;
The symmetry employed for this shelxl refinement is uniquely defined
by the following loop, which should always be used as a source of
symmetry information in preference to the above space-group names.
They are only intended as comments.
;
_olex2_refinement_description
;
1. Fixed Uiso
 At 1.2 times of:
  All C(H) groups, All C(H,H) groups, All N(H) groups
 At 1.5 times of:
  All C(H,H,H) groups, All O(H,H) groups
2. Others
 Fixed Sof: N57(0.5) C58(0.5) C59(0.5) H59A(0.5) H59B(0.5) H59C(0.5)
3.a Rotating group:
 O63(H63A,H63B), O64(H64A,H64B), O65(H65A,H65B)
3.b Secondary CH2 refined with riding coordinates:
 C25(H25A,H25B), C29(H29A,H29B), C43(H43A,H43B), C45(H45A,H45B), C46(H46A,
 H46B), C48(H48A,H48B), C49(H49A,H49B), C51(H51A,H51B), C52(H52A,H52B),
 C54(H54A,H54B)
3.c Aromatic/amide H refined with riding coordinates:
 N1(H1), N11(H11), N17(H17), N23(H23), C3(H3), C4(H4), C8(H8), C9(H9),
 C14(H14), C15(H15), C20(H20), C21(H21), C37(H37), C42(H42)
3.d Idealised Me refined as rotating group:
 C26(H26A,H26B,H26C), C27(H27A,H27B,H27C), C28(H28A,H28B,H28C), C30(H30A,H30B,
 H30C), C31(H31A,H31B,H31C), C32(H32A,H32B,H32C), C62(H62A,H62B,H62C), C59(H59A,
 H59B,H59C)
;
_olex2_submission_special_instructions 'No special instructions were received'

loop_
_space_group_symop_operation_xyz
'x, y, z'
'-x, -y, -z'

loop_
_atom_site_label
_atom_site_type_symbol
_atom_site_fract_x
_atom_site_fract_y
_atom_site_fract_z
_atom_site_U_iso_or_equiv
_atom_site_adp_type
_atom_site_occupancy
_atom_site_site_symmetry_order
_atom_site_calc_flag
_atom_site_refinement_flags_posn
_atom_site_refinement_flags_adp
_atom_site_refinement_flags_occupancy
_atom_site_disorder_assembly
_atom_site_disorder_group
Cl56 Cl 0.54770(3) 0.28767(2) 0.27925(2) 0.01940(10) Uani 1 1 d . . . . .
O44 O 0.79306(11) 0.52338(8) 0.54482(8) 0.0237(3) Uani 1 1 d . . . . .
O47 O 0.83368(12) 0.67978(8) 0.38295(8) 0.0269(3) Uani 1 1 d . . . . .
O50 O 0.95410(12) 0.66278(9) 0.21966(8) 0.0301(3) Uani 1 1 d . . . . .
O53 O 0.85548(14) 0.57843(9) 0.08756(8) 0.0316(3) Uani 1 1 d . . . . .
O63 O 0.61473(13) 0.29416(8) 0.82254(8) 0.0269(3) Uani 1 1 d . . . . .
H63A H 0.6859 0.2603 0.7971 0.040 Uiso 1 1 d GR . . . .
H63B H 0.5642 0.2545 0.8368 0.040 Uiso 1 1 d GR . . . .
O64 O 0.55907(15) 0.50358(8) 0.79441(8) 0.0301(3) Uani 1 1 d . . . . .
H64A H 0.5306 0.5504 0.7636 0.045 Uiso 1 1 d GR . . . .
H64B H 0.6484 0.4965 0.7928 0.045 Uiso 1 1 d GR . . . .
O65 O 0.31932(12) 0.38165(9) 0.74718(9) 0.0335(3) Uani 1 1 d . . . . .
H65A H 0.2832 0.3726 0.7927 0.050 Uiso 1 1 d GR . . . .
H65B H 0.3158 0.3316 0.7221 0.050 Uiso 1 1 d GR . . . .
N1 N 0.62362(13) 0.06893(9) 0.35891(8) 0.0194(3) Uani 1 1 d . . . . .
H1 H 0.6044 0.1254 0.3359 0.023 Uiso 1 1 calc R . . . .
N11 N 0.64427(13) 0.09927(9) 0.16309(9) 0.0207(3) Uani 1 1 d . . . . .
H11 H 0.5907 0.1507 0.1844 0.025 Uiso 1 1 calc R . . . .
N17 N 0.86619(13) 0.25089(9) 0.18748(8) 0.0193(3) Uani 1 1 d . . . . .
H17 H 0.7835 0.2604 0.2132 0.023 Uiso 1 1 calc R . . . .
N23 N 0.83602(13) 0.22043(9) 0.37855(8) 0.0182(3) Uani 1 1 d . . . . .
H23 H 0.7607 0.2396 0.3511 0.022 Uiso 1 1 calc R . . . .
N33 N 0.59940(13) 0.28820(9) 0.53406(8) 0.0185(3) Uani 1 1 d . . . . .
N34 N 0.54911(13) 0.29269(9) 0.60831(9) 0.0208(3) Uani 1 1 d . . . . .
N35 N 0.57642(13) 0.37034(9) 0.63802(9) 0.0205(3) Uani 1 1 d . . . . .
N38 N 0.66579(13) 0.36172(9) 0.03866(8) 0.0195(3) Uani 1 1 d . . . . .
N39 N 0.62885(14) 0.38949(9) -0.03384(9) 0.0224(3) Uani 1 1 d . . . . .
N40 N 0.66193(14) 0.47268(9) -0.04768(9) 0.0224(3) Uani 1 1 d . . . . .
C2 C 0.68008(15) 0.05041(10) 0.43065(10) 0.0190(3) Uani 1 1 d . . . . .
C3 C 0.69386(16) -0.04552(11) 0.44607(11) 0.0217(3) Uani 1 1 d . . . . .
H3 H 0.7295 -0.0787 0.4919 0.026 Uiso 1 1 calc R . . . .
C4 C 0.64536(16) -0.08594(10) 0.38120(11) 0.0218(3) Uani 1 1 d . . . . .
H4 H 0.6437 -0.1512 0.3756 0.026 Uiso 1 1 calc R . . . .
C5 C 0.60119(15) -0.01403(10) 0.32795(10) 0.0198(3) Uani 1 1 d . . . . .
C6 C 0.53869(16) -0.01550(11) 0.24941(10) 0.0220(3) Uani 1 1 d . . . . .
C7 C 0.64052(17) 0.00693(11) 0.18544(11) 0.0230(3) Uani 1 1 d . . . . .
C8 C 0.7422(2) -0.05205(12) 0.13969(13) 0.0326(4) Uani 1 1 d . . . . .
H8 H 0.7658 -0.1198 0.1425 0.039 Uiso 1 1 calc R . . . .
C9 C 0.8061(2) 0.00612(12) 0.08738(13) 0.0345(4) Uani 1 1 d . . . . .
H9 H 0.8791 -0.0158 0.0487 0.041 Uiso 1 1 calc R . . . .
C10 C 0.74351(17) 0.09959(11) 0.10276(11) 0.0230(3) Uani 1 1 d . . . . .
C12 C 0.77857(16) 0.18986(11) 0.06740(10) 0.0208(3) Uani 1 1 d . . . . .
C13 C 0.89291(16) 0.21656(11) 0.11275(10) 0.0214(3) Uani 1 1 d . . . . .
C14 C 1.03389(17) 0.21113(12) 0.09406(11) 0.0265(4) Uani 1 1 d . . . . .
H14 H 1.0828 0.1893 0.0462 0.032 Uiso 1 1 calc R . . . .
C15 C 1.09326(16) 0.24381(12) 0.15873(11) 0.0270(4) Uani 1 1 d . . . . .
H15 H 1.1889 0.2481 0.1618 0.032 Uiso 1 1 calc R . . . .
C16 C 0.98787(15) 0.26835(11) 0.21651(10) 0.0212(3) Uani 1 1 d . . . . .
C18 C 0.98838(15) 0.31158(11) 0.29560(11) 0.0215(3) Uani 1 1 d . . . . .
C19 C 0.96526(15) 0.24377(10) 0.36183(10) 0.0194(3) Uani 1 1 d . . . . .
C20 C 1.05401(16) 0.19933(11) 0.41765(11) 0.0230(3) Uani 1 1 d . . . . .
H20 H 1.1503 0.2019 0.4209 0.028 Uiso 1 1 calc R . . . .
C21 C 0.97706(16) 0.14871(11) 0.46981(10) 0.0216(3) Uani 1 1 d . . . . .
H21 H 1.0125 0.1119 0.5141 0.026 Uiso 1 1 calc R . . . .
C22 C 0.84236(15) 0.16275(10) 0.44454(10) 0.0184(3) Uani 1 1 d . . . . .
C24 C 0.71652(15) 0.12720(10) 0.48009(10) 0.0185(3) Uani 1 1 d . . . . .
C25 C 0.58271(15) 0.20967(10) 0.48519(10) 0.0184(3) Uani 1 1 d . . . . .
H25A H 0.5607 0.2347 0.4319 0.022 Uiso 1 1 calc R . . . .
H25B H 0.5017 0.1842 0.5068 0.022 Uiso 1 1 calc R . . . .
C26 C 0.74885(16) 0.08673(11) 0.56195(10) 0.0229(3) Uani 1 1 d . . . . .
H26A H 0.8300 0.0323 0.5587 0.034 Uiso 1 1 calc GR . . . .
H26B H 0.6664 0.0658 0.5854 0.034 Uiso 1 1 calc GR . . . .
H26C H 0.7708 0.1361 0.5943 0.034 Uiso 1 1 calc GR . . . .
C27 C 0.39504(17) 0.05695(12) 0.24748(12) 0.0261(4) Uani 1 1 d . . . . .
H27A H 0.3305 0.0410 0.2890 0.039 Uiso 1 1 calc GR . . . .
H27B H 0.3545 0.0545 0.1967 0.039 Uiso 1 1 calc GR . . . .
H27C H 0.4091 0.1213 0.2555 0.039 Uiso 1 1 calc GR . . . .
C28 C 0.5145(2) -0.11559(12) 0.23599(12) 0.0299(4) Uani 1 1 d . . . . .
H28A H 0.4712 -0.1165 0.1858 0.045 Uiso 1 1 calc GR . . . .
H28B H 0.4516 -0.1321 0.2781 0.045 Uiso 1 1 calc GR . . . .
H28C H 0.6052 -0.1621 0.2354 0.045 Uiso 1 1 calc GR . . . .
C29 C 0.64248(16) 0.27082(10) 0.07057(10) 0.0204(3) Uani 1 1 d . . . . .
H29A H 0.5695 0.2512 0.0408 0.025 Uiso 1 1 calc R . . . .
H29B H 0.6060 0.2798 0.1255 0.025 Uiso 1 1 calc R . . . .
C30 C 0.82967(18) 0.17195(12) -0.01801(11) 0.0257(3) Uani 1 1 d . . . . .
H30A H 0.8545 0.2296 -0.0409 0.039 Uiso 1 1 calc GR . . . .
H30B H 0.7543 0.1559 -0.0471 0.039 Uiso 1 1 calc GR . . . .
H30C H 0.9130 0.1190 -0.0208 0.039 Uiso 1 1 calc GR . . . .
C31 C 0.87248(18) 0.40451(11) 0.30152(12) 0.0263(4) Uani 1 1 d . . . . .
H31A H 0.7800 0.3901 0.2949 0.040 Uiso 1 1 calc GR . . . .
H31B H 0.8909 0.4496 0.2606 0.040 Uiso 1 1 calc GR . . . .
H31C H 0.8730 0.4328 0.3528 0.040 Uiso 1 1 calc GR . . . .
C32 C 1.13232(17) 0.33726(13) 0.30413(12) 0.0288(4) Uani 1 1 d . . . . .
H32A H 1.1332 0.3663 0.3551 0.043 Uiso 1 1 calc GR . . . .
H32B H 1.1476 0.3825 0.2626 0.043 Uiso 1 1 calc GR . . . .
H32C H 1.2077 0.2793 0.3001 0.043 Uiso 1 1 calc GR . . . .
C36 C 0.64206(15) 0.41553(10) 0.58163(10) 0.0196(3) Uani 1 1 d . . . . .
C37 C 0.65825(15) 0.36326(10) 0.51470(10) 0.0208(3) Uani 1 1 d . . . . .
H37 H 0.7010 0.3766 0.4658 0.025 Uiso 1 1 calc R . . . .
C41 C 0.71931(16) 0.49786(11) 0.01701(11) 0.0229(3) Uani 1 1 d . . . . .
C42 C 0.72213(17) 0.42731(11) 0.07263(11) 0.0227(3) Uani 1 1 d . . . . .
H42 H 0.7561 0.4251 0.1237 0.027 Uiso 1 1 calc R . . . .
C43 C 0.68283(17) 0.50749(11) 0.59800(11) 0.0239(3) Uani 1 1 d . . . . .
H43A H 0.5993 0.5610 0.5938 0.029 Uiso 1 1 calc R . . . .
H43B H 0.7144 0.5057 0.6520 0.029 Uiso 1 1 calc R . . . .
C45 C 0.74675(16) 0.59229(12) 0.48561(11) 0.0247(3) Uani 1 1 d . . . . .
H45A H 0.6882 0.6513 0.5089 0.030 Uiso 1 1 calc R . . . .
H45B H 0.6897 0.5673 0.4486 0.030 Uiso 1 1 calc R . . . .
C46 C 0.87846(16) 0.61259(11) 0.44396(11) 0.0233(3) Uani 1 1 d . . . . .
H46A H 0.9342 0.6391 0.4808 0.028 Uiso 1 1 calc R . . . .
H46B H 0.9382 0.5531 0.4221 0.028 Uiso 1 1 calc R . . . .
C48 C 0.94685(18) 0.71889(13) 0.34913(12) 0.0292(4) Uani 1 1 d . . . . .
H48A H 1.0088 0.7280 0.3909 0.035 Uiso 1 1 calc R . . . .
H48B H 0.9069 0.7824 0.3261 0.035 Uiso 1 1 calc R . . . .
C49 C 1.03462(18) 0.65675(13) 0.28691(12) 0.0292(4) Uani 1 1 d . . . . .
H49A H 1.1228 0.6787 0.2740 0.035 Uiso 1 1 calc R . . . .
H49B H 1.0602 0.5898 0.3059 0.035 Uiso 1 1 calc R . . . .
C51 C 1.03849(18) 0.62372(13) 0.15333(12) 0.0289(4) Uani 1 1 d . . . . .
H51A H 1.0753 0.5544 0.1616 0.035 Uiso 1 1 calc R . . . .
H51B H 1.1199 0.6543 0.1452 0.035 Uiso 1 1 calc R . . . .
C52 C 0.95082(19) 0.64036(13) 0.08319(12) 0.0301(4) Uani 1 1 d . . . . .
H52A H 0.8975 0.7076 0.0814 0.036 Uiso 1 1 calc R . . . .
H52B H 1.0127 0.6279 0.0351 0.036 Uiso 1 1 calc R . . . .
C54 C 0.7729(2) 0.58686(13) 0.02046(13) 0.0336(4) Uani 1 1 d . . . . .
H54A H 0.8314 0.5943 -0.0274 0.040 Uiso 1 1 calc R . . . .
H54B H 0.6930 0.6432 0.0248 0.040 Uiso 1 1 calc R . . . .
Li55 Li 0.5121(3) 0.38940(19) 0.75459(18) 0.0231(6) Uani 1 1 d . . . . .
N60 N 1.15227(17) -0.13542(12) 0.22102(11) 0.0372(4) Uani 1 1 d . . . . .
C61 C 1.07449(17) -0.06895(12) 0.24336(12) 0.0275(4) Uani 1 1 d . . . . .
C62 C 0.9756(2) 0.01571(14) 0.27305(14) 0.0386(5) Uani 1 1 d . . . . .
H62A H 0.9352 0.0557 0.2291 0.058 Uiso 1 1 calc GR . . . .
H62B H 1.0253 0.0519 0.3049 0.058 Uiso 1 1 calc GR . . . .
H62C H 0.8996 -0.0035 0.3050 0.058 Uiso 1 1 calc GR . . . .
N57 N 0.3815(5) 0.1705(3) 0.0154(3) 0.0630(13) Uani 0.5 1 d . . P A -1
C58 C 0.4376(5) 0.0928(4) 0.0061(3) 0.0503(12) Uani 0.5 1 d . . P A -1
C59 C 0.509(6) -0.001(4) -0.001(4) 0.084(4) Uani 0.5 1 d . . P A -1
H59A H 0.4750 -0.0296 -0.0449 0.126 Uiso 0.5 1 calc GR . P A -1
H59B H 0.4928 -0.0362 0.0474 0.126 Uiso 0.5 1 calc GR . P A -1
H59C H 0.6105 -0.0041 -0.0093 0.126 Uiso 0.5 1 calc GR . P A -1

loop_
_atom_site_aniso_label
_atom_site_aniso_U_11
_atom_site_aniso_U_22
_atom_site_aniso_U_33
_atom_site_aniso_U_23
_atom_site_aniso_U_13
_atom_site_aniso_U_12
Cl56 0.01654(16) 0.01398(16) 0.0268(2) 0.00076(12) 0.00041(13) -0.00198(12)
O44 0.0177(5) 0.0205(5) 0.0330(8) 0.0031(4) 0.0022(4) -0.0054(4)
O47 0.0206(5) 0.0249(6) 0.0350(8) 0.0060(5) 0.0022(5) -0.0063(4)
O50 0.0216(6) 0.0372(7) 0.0325(8) -0.0048(5) 0.0040(5) -0.0094(5)
O53 0.0352(7) 0.0316(7) 0.0340(8) 0.0046(5) -0.0046(5) -0.0204(5)
O63 0.0289(6) 0.0166(5) 0.0341(8) -0.0039(5) -0.0044(5) -0.0016(4)
O64 0.0442(7) 0.0160(5) 0.0311(8) 0.0017(4) -0.0068(5) -0.0077(5)
O65 0.0211(6) 0.0339(7) 0.0449(9) 0.0058(6) 0.0047(5) -0.0070(5)
N1 0.0215(6) 0.0109(5) 0.0263(8) 0.0006(5) -0.0004(5) -0.0049(4)
N11 0.0213(6) 0.0130(6) 0.0280(8) -0.0011(5) 0.0016(5) -0.0049(5)
N17 0.0161(6) 0.0171(6) 0.0244(8) 0.0002(5) 0.0021(5) -0.0037(4)
N23 0.0137(5) 0.0162(6) 0.0246(8) 0.0001(5) -0.0009(5) -0.0030(4)
N33 0.0159(5) 0.0153(6) 0.0243(8) -0.0022(5) 0.0021(5) -0.0040(4)
N34 0.0208(6) 0.0187(6) 0.0237(8) -0.0022(5) 0.0029(5) -0.0071(5)
N35 0.0198(6) 0.0179(6) 0.0248(8) -0.0021(5) 0.0011(5) -0.0066(5)
N38 0.0195(6) 0.0168(6) 0.0219(8) 0.0006(5) 0.0006(5) -0.0037(5)
N39 0.0242(6) 0.0184(6) 0.0237(8) 0.0000(5) -0.0001(5) -0.0032(5)
N40 0.0232(6) 0.0171(6) 0.0265(9) 0.0004(5) 0.0013(5) -0.0043(5)
C2 0.0160(6) 0.0145(7) 0.0262(9) 0.0002(5) 0.0011(5) -0.0035(5)
C3 0.0184(7) 0.0155(7) 0.0312(10) 0.0035(6) -0.0011(6) -0.0044(5)
C4 0.0196(7) 0.0132(6) 0.0333(10) 0.0014(6) 0.0009(6) -0.0058(5)
C5 0.0190(7) 0.0138(6) 0.0271(9) -0.0014(5) 0.0016(6) -0.0055(5)
C6 0.0244(7) 0.0150(7) 0.0286(10) -0.0002(6) -0.0016(6) -0.0083(5)
C7 0.0264(7) 0.0144(7) 0.0295(10) 0.0003(6) -0.0015(6) -0.0069(5)
C8 0.0377(9) 0.0165(7) 0.0418(12) -0.0017(7) 0.0049(8) -0.0038(7)
C9 0.0365(9) 0.0197(8) 0.0438(13) -0.0031(7) 0.0124(8) -0.0019(7)
C10 0.0230(7) 0.0166(7) 0.0290(10) -0.0002(6) 0.0023(6) -0.0045(5)
C12 0.0204(7) 0.0164(7) 0.0251(9) -0.0009(5) 0.0031(6) -0.0040(5)
C13 0.0195(7) 0.0167(7) 0.0264(10) 0.0016(5) 0.0030(6) -0.0023(5)
C14 0.0201(7) 0.0266(8) 0.0303(11) 0.0007(6) 0.0054(6) -0.0016(6)
C15 0.0161(7) 0.0286(8) 0.0348(11) 0.0035(7) 0.0024(6) -0.0035(6)
C16 0.0168(6) 0.0169(7) 0.0299(10) 0.0027(6) -0.0003(6) -0.0046(5)
C18 0.0169(7) 0.0177(7) 0.0314(10) 0.0001(6) -0.0001(6) -0.0070(5)
C19 0.0156(6) 0.0156(6) 0.0274(9) -0.0032(5) -0.0005(5) -0.0046(5)
C20 0.0160(7) 0.0205(7) 0.0332(10) -0.0016(6) -0.0022(6) -0.0053(5)
C21 0.0184(7) 0.0180(7) 0.0283(10) 0.0005(6) -0.0028(6) -0.0034(5)
C22 0.0167(6) 0.0130(6) 0.0250(9) -0.0019(5) 0.0006(5) -0.0023(5)
C24 0.0162(6) 0.0142(6) 0.0247(9) -0.0007(5) 0.0004(5) -0.0027(5)
C25 0.0159(6) 0.0153(6) 0.0245(9) -0.0021(5) 0.0009(5) -0.0044(5)
C26 0.0207(7) 0.0208(7) 0.0260(10) 0.0011(6) -0.0003(6) -0.0027(5)
C27 0.0225(7) 0.0241(8) 0.0335(11) 0.0021(6) -0.0025(6) -0.0088(6)
C28 0.0406(10) 0.0194(8) 0.0343(11) -0.0016(6) -0.0012(7) -0.0167(7)
C29 0.0197(7) 0.0169(7) 0.0249(9) 0.0011(5) 0.0006(6) -0.0052(5)
C30 0.0275(8) 0.0223(8) 0.0261(10) -0.0011(6) 0.0037(6) -0.0039(6)
C31 0.0270(8) 0.0146(7) 0.0374(11) -0.0004(6) -0.0003(7) -0.0050(6)
C32 0.0226(7) 0.0294(9) 0.0386(12) 0.0033(7) -0.0021(7) -0.0151(6)
C36 0.0158(6) 0.0171(7) 0.0258(9) -0.0012(5) 0.0014(5) -0.0039(5)
C37 0.0191(7) 0.0167(7) 0.0269(10) -0.0011(6) 0.0038(6) -0.0055(5)
C41 0.0228(7) 0.0196(7) 0.0265(10) 0.0016(6) -0.0007(6) -0.0058(6)
C42 0.0242(7) 0.0198(7) 0.0254(10) 0.0007(6) -0.0021(6) -0.0074(6)
C43 0.0219(7) 0.0190(7) 0.0323(10) -0.0036(6) 0.0051(6) -0.0085(6)
C45 0.0177(7) 0.0221(7) 0.0335(11) 0.0040(6) 0.0006(6) -0.0038(6)
C46 0.0189(7) 0.0202(7) 0.0311(10) 0.0002(6) -0.0001(6) -0.0056(5)
C48 0.0276(8) 0.0269(8) 0.0360(11) 0.0010(7) 0.0032(7) -0.0136(7)
C49 0.0220(8) 0.0356(9) 0.0325(11) -0.0010(7) 0.0006(7) -0.0120(7)
C51 0.0219(7) 0.0321(9) 0.0345(11) -0.0044(7) 0.0078(7) -0.0116(6)
C52 0.0307(8) 0.0306(9) 0.0320(11) -0.0010(7) 0.0073(7) -0.0152(7)
C54 0.0438(10) 0.0267(9) 0.0358(12) 0.0073(7) -0.0109(8) -0.0183(8)
Li55 0.0220(12) 0.0200(13) 0.0277(17) -0.0014(10) 0.0010(10) -0.0057(10)
N60 0.0309(8) 0.0315(8) 0.0457(12) -0.0068(7) -0.0010(7) 0.0008(6)
C61 0.0237(8) 0.0239(8) 0.0344(11) -0.0013(7) -0.0034(7) -0.0038(6)
C62 0.0296(9) 0.0275(9) 0.0538(14) -0.0100(8) -0.0045(8) 0.0061(7)
N57 0.053(2) 0.050(3) 0.094(4) -0.018(2) -0.012(2) -0.024(2)
C58 0.055(3) 0.050(3) 0.054(3) -0.003(2) -0.019(2) -0.024(2)
C59 0.108(10) 0.056(3) 0.098(5) 0.007(3) -0.071(8) -0.023(6)

loop_
_atom_type_symbol
_atom_type_description
_atom_type_scat_dispersion_real
_atom_type_scat_dispersion_imag
_atom_type_scat_source
C C 0.0030 0.0020 'International Tables Vol C Tables 4.2.6.8 and 6.1.1.4'
H H 0.0000 0.0000 'International Tables Vol C Tables 4.2.6.8 and 6.1.1.4'
Cl Cl 0.1450 0.1560 'International Tables Vol C Tables 4.2.6.8 and 6.1.1.4'
Li Li 0.0000 0.0000 'International Tables Vol C Tables 4.2.6.8 and 6.1.1.4'
N N 0.0060 0.0030 'International Tables Vol C Tables 4.2.6.8 and 6.1.1.4'
O O 0.0110 0.0060 'International Tables Vol C Tables 4.2.6.8 and 6.1.1.4'

loop_
_geom_angle_atom_site_label_1
_geom_angle_atom_site_label_2
_geom_angle_atom_site_label_3
_geom_angle
_geom_angle_site_symmetry_1
_geom_angle_site_symmetry_3
_geom_angle_publ_flag
C45 O44 C43 113.90(12) . . ?
C46 O47 C48 112.34(13) . . ?
C51 O50 C49 111.81(14) . . ?
C52 O53 C54 112.27(14) . . ?
H63A O63 H63B 104.1 . . ?
Li55 O63 H63A 109.6 . . ?
Li55 O63 H63B 109.8 . . ?
H64A O64 H64B 104.5 . . ?
Li55 O64 H64A 109.4 . . ?
Li55 O64 H64B 109.3 . . ?
H65A O65 H65B 104.1 . . ?
Li55 O65 H65A 109.8 . . ?
Li55 O65 H65B 109.6 . . ?
C2 N1 H1 124.9 . . ?
C2 N1 C5 110.18(13) . . ?
C5 N1 H1 124.9 . . ?
C7 N11 H11 124.7 . . ?
C10 N11 H11 124.7 . . ?
C10 N11 C7 110.53(13) . . ?
C13 N17 H17 124.8 . . ?
C13 N17 C16 110.35(13) . . ?
C16 N17 H17 124.8 . . ?
C19 N23 H23 124.9 . . ?
C22 N23 H23 124.9 . . ?
C22 N23 C19 110.21(13) . . ?
N34 N33 C25 119.59(12) . . ?
N34 N33 C37 111.28(13) . . ?
C37 N33 C25 129.11(14) . . ?
N35 N34 N33 106.95(12) . . ?
N34 N35 C36 108.93(14) . . ?
N34 N35 Li55 113.51(13) . . ?
C36 N35 Li55 137.56(13) . . ?
N39 N38 C29 120.12(13) . . ?
N39 N38 C42 110.88(13) . . ?
C42 N38 C29 129.00(15) . . ?
N40 N39 N38 107.51(13) . . ?
N39 N40 C41 108.49(14) . . ?
N1 C2 C3 107.27(14) . . ?
N1 C2 C24 123.01(13) . . ?
C3 C2 C24 129.72(16) . . ?
C2 C3 H3 126.1 . . ?
C2 C3 C4 107.71(15) . . ?
C4 C3 H3 126.1 . . ?
C3 C4 H4 126.1 . . ?
C5 C4 C3 107.88(13) . . ?
C5 C4 H4 126.1 . . ?
N1 C5 C6 122.15(14) . . ?
C4 C5 N1 106.95(15) . . ?
C4 C5 C6 130.90(14) . . ?
C5 C6 C7 109.78(13) . . ?
C5 C6 C27 110.13(14) . . ?
C5 C6 C28 109.04(14) . . ?
C7 C6 C27 110.71(14) . . ?
C7 C6 C28 108.55(14) . . ?
C28 C6 C27 108.58(13) . . ?
N11 C7 C6 122.32(14) . . ?
C8 C7 N11 106.67(15) . . ?
C8 C7 C6 131.01(15) . . ?
C7 C8 H8 126.0 . . ?
C7 C8 C9 107.97(15) . . ?
C9 C8 H8 126.0 . . ?
C8 C9 H9 126.1 . . ?
C10 C9 C8 107.78(16) . . ?
C10 C9 H9 126.1 . . ?
N11 C10 C12 123.61(13) . . ?
C9 C10 N11 107.02(14) . . ?
C9 C10 C12 129.21(15) . . ?
C10 C12 C29 108.82(12) . . ?
C10 C12 C30 109.05(13) . . ?
C13 C12 C10 109.21(14) . . ?
C13 C12 C29 110.77(13) . . ?
C13 C12 C30 110.10(13) . . ?
C30 C12 C29 108.85(14) . . ?
N17 C13 C12 121.52(13) . . ?
C14 C13 N17 107.06(15) . . ?
C14 C13 C12 131.39(16) . . ?
C13 C14 H14 126.0 . . ?
C13 C14 C15 107.93(15) . . ?
C15 C14 H14 126.0 . . ?
C14 C15 H15 126.0 . . ?
C16 C15 C14 108.01(14) . . ?
C16 C15 H15 126.0 . . ?
N17 C16 C18 122.06(14) . . ?
C15 C16 N17 106.65(16) . . ?
C15 C16 C18 131.20(15) . . ?
C16 C18 C19 112.31(12) . . ?
C16 C18 C31 109.39(14) . . ?
C16 C18 C32 108.83(14) . . ?
C19 C18 C31 109.71(13) . . ?
C19 C18 C32 108.44(14) . . ?
C32 C18 C31 108.06(13) . . ?
N23 C19 C18 122.43(14) . . ?
C20 C19 N23 106.69(14) . . ?
C20 C19 C18 130.77(13) . . ?
C19 C20 H20 125.9 . . ?
C19 C20 C21 108.30(13) . . ?
C21 C20 H20 125.9 . . ?
C20 C21 H21 126.2 . . ?
C22 C21 C20 107.59(15) . . ?
C22 C21 H21 126.2 . . ?
N23 C22 C24 123.41(13) . . ?
C21 C22 N23 107.20(13) . . ?
C21 C22 C24 129.36(15) . . ?
C2 C24 C25 106.36(12) . . ?
C2 C24 C26 109.07(13) . . ?
C22 C24 C2 111.86(13) . . ?
C22 C24 C25 110.60(12) . . ?
C22 C24 C26 109.65(13) . . ?
C26 C24 C25 109.21(13) . . ?
N33 C25 C24 112.91(12) . . ?
N33 C25 H25A 109.0 . . ?
N33 C25 H25B 109.0 . . ?
C24 C25 H25A 109.0 . . ?
C24 C25 H25B 109.0 . . ?
H25A C25 H25B 107.8 . . ?
C24 C26 H26A 109.5 . . ?
C24 C26 H26B 109.5 . . ?
C24 C26 H26C 109.5 . . ?
H26A C26 H26B 109.5 . . ?
H26A C26 H26C 109.5 . . ?
H26B C26 H26C 109.5 . . ?
C6 C27 H27A 109.5 . . ?
C6 C27 H27B 109.5 . . ?
C6 C27 H27C 109.5 . . ?
H27A C27 H27B 109.5 . . ?
H27A C27 H27C 109.5 . . ?
H27B C27 H27C 109.5 . . ?
C6 C28 H28A 109.5 . . ?
C6 C28 H28B 109.5 . . ?
C6 C28 H28C 109.5 . . ?
H28A C28 H28B 109.5 . . ?
H28A C28 H28C 109.5 . . ?
H28B C28 H28C 109.5 . . ?
N38 C29 C12 113.06(12) . . ?
N38 C29 H29A 109.0 . . ?
N38 C29 H29B 109.0 . . ?
C12 C29 H29A 109.0 . . ?
C12 C29 H29B 109.0 . . ?
H29A C29 H29B 107.8 . . ?
C12 C30 H30A 109.5 . . ?
C12 C30 H30B 109.5 . . ?
C12 C30 H30C 109.5 . . ?
H30A C30 H30B 109.5 . . ?
H30A C30 H30C 109.5 . . ?
H30B C30 H30C 109.5 . . ?
C18 C31 H31A 109.5 . . ?
C18 C31 H31B 109.5 . . ?
C18 C31 H31C 109.5 . . ?
H31A C31 H31B 109.5 . . ?
H31A C31 H31C 109.5 . . ?
H31B C31 H31C 109.5 . . ?
C18 C32 H32A 109.5 . . ?
C18 C32 H32B 109.5 . . ?
C18 C32 H32C 109.5 . . ?
H32A C32 H32B 109.5 . . ?
H32A C32 H32C 109.5 . . ?
H32B C32 H32C 109.5 . . ?
N35 C36 C37 108.40(13) . . ?
N35 C36 C43 120.87(15) . . ?
C37 C36 C43 130.73(15) . . ?
N33 C37 C36 104.43(14) . . ?
N33 C37 H37 127.8 . . ?
C36 C37 H37 127.8 . . ?
N40 C41 C42 108.50(14) . . ?
N40 C41 C54 122.62(16) . . ?
C42 C41 C54 128.84(17) . . ?
N38 C42 C41 104.62(16) . . ?
N38 C42 H42 127.7 . . ?
C41 C42 H42 127.7 . . ?
O44 C43 C36 111.28(13) . . ?
O44 C43 H43A 109.4 . . ?
O44 C43 H43B 109.4 . . ?
C36 C43 H43A 109.4 . . ?
C36 C43 H43B 109.4 . . ?
H43A C43 H43B 108.0 . . ?
O44 C45 H45A 110.4 . . ?
O44 C45 H45B 110.4 . . ?
O44 C45 C46 106.58(13) . . ?
H45A C45 H45B 108.6 . . ?
C46 C45 H45A 110.4 . . ?
C46 C45 H45B 110.4 . . ?
O47 C46 C45 107.22(13) . . ?
O47 C46 H46A 110.3 . . ?
O47 C46 H46B 110.3 . . ?
C45 C46 H46A 110.3 . . ?
C45 C46 H46B 110.3 . . ?
H46A C46 H46B 108.5 . . ?
O47 C48 H48A 109.0 . . ?
O47 C48 H48B 109.0 . . ?
O47 C48 C49 113.12(14) . . ?
H48A C48 H48B 107.8 . . ?
C49 C48 H48A 109.0 . . ?
C49 C48 H48B 109.0 . . ?
O50 C49 C48 108.39(15) . . ?
O50 C49 H49A 110.0 . . ?
O50 C49 H49B 110.0 . . ?
C48 C49 H49A 110.0 . . ?
C48 C49 H49B 110.0 . . ?
H49A C49 H49B 108.4 . . ?
O50 C51 H51A 109.8 . . ?
O50 C51 H51B 109.8 . . ?
O50 C51 C52 109.16(15) . . ?
H51A C51 H51B 108.3 . . ?
C52 C51 H51A 109.8 . . ?
C52 C51 H51B 109.8 . . ?
O53 C52 C51 109.05(15) . . ?
O53 C52 H52A 109.9 . . ?
O53 C52 H52B 109.9 . . ?
C51 C52 H52A 109.9 . . ?
C51 C52 H52B 109.9 . . ?
H52A C52 H52B 108.3 . . ?
O53 C54 C41 106.99(15) . . ?
O53 C54 H54A 110.3 . . ?
O53 C54 H54B 110.3 . . ?
C41 C54 H54A 110.3 . . ?
C41 C54 H54B 110.3 . . ?
H54A C54 H54B 108.6 . . ?
O63 Li55 O64 100.49(15) . . ?
O63 Li55 N35 113.68(14) . . ?
O64 Li55 N35 111.02(14) . . ?
O65 Li55 O63 113.18(15) . . ?
O65 Li55 O64 120.73(15) . . ?
O65 Li55 N35 98.42(15) . . ?
N60 C61 C62 179.2(2) . . ?
C61 C62 H62A 109.5 . . ?
C61 C62 H62B 109.5 . . ?
C61 C62 H62C 109.5 . . ?
H62A C62 H62B 109.5 . . ?
H62A C62 H62C 109.5 . . ?
H62B C62 H62C 109.5 . . ?
N57 C58 C59 176(3) . . ?
C58 C59 H59A 109.5 . . ?
C58 C59 H59B 109.5 . . ?
C58 C59 H59C 109.5 . . ?
H59A C59 H59B 109.5 . . ?
H59A C59 H59C 109.5 . . ?
H59B C59 H59C 109.5 . . ?

loop_
_geom_bond_atom_site_label_1
_geom_bond_atom_site_label_2
_geom_bond_distance
_geom_bond_site_symmetry_2
_geom_bond_publ_flag
O44 C43 1.4227(19) . ?
O44 C45 1.419(2) . ?
O47 C46 1.424(2) . ?
O47 C48 1.4329(19) . ?
O50 C49 1.419(2) . ?
O50 C51 1.417(2) . ?
O53 C52 1.420(2) . ?
O53 C54 1.426(2) . ?
O63 H63A 0.8558 . ?
O63 H63B 0.8553 . ?
O63 Li55 1.914(3) . ?
O64 H64A 0.8499 . ?
O64 H64B 0.8500 . ?
O64 Li55 1.950(3) . ?
O65 H65A 0.8566 . ?
O65 H65B 0.8565 . ?
O65 Li55 1.913(3) . ?
N1 H1 0.8800 . ?
N1 C2 1.370(2) . ?
N1 C5 1.3840(19) . ?
N11 H11 0.8800 . ?
N11 C7 1.3805(19) . ?
N11 C10 1.376(2) . ?
N17 H17 0.8800 . ?
N17 C13 1.376(2) . ?
N17 C16 1.384(2) . ?
N23 H23 0.8800 . ?
N23 C19 1.3847(18) . ?
N23 C22 1.382(2) . ?
N33 N34 1.337(2) . ?
N33 C25 1.4667(19) . ?
N33 C37 1.3564(19) . ?
N34 N35 1.3248(18) . ?
N35 C36 1.360(2) . ?
N35 Li55 2.069(3) . ?
N38 N39 1.339(2) . ?
N38 C29 1.4636(19) . ?
N38 C42 1.351(2) . ?
N39 N40 1.3192(18) . ?
N40 C41 1.361(2) . ?
C2 C3 1.376(2) . ?
C2 C24 1.524(2) . ?
C3 H3 0.9500 . ?
C3 C4 1.419(2) . ?
C4 H4 0.9500 . ?
C4 C5 1.372(2) . ?
C5 C6 1.510(2) . ?
C6 C7 1.514(2) . ?
C6 C27 1.546(2) . ?
C6 C28 1.535(2) . ?
C7 C8 1.374(2) . ?
C8 H8 0.9500 . ?
C8 C9 1.422(3) . ?
C9 H9 0.9500 . ?
C9 C10 1.372(2) . ?
C10 C12 1.518(2) . ?
C12 C13 1.513(2) . ?
C12 C29 1.554(2) . ?
C12 C30 1.530(2) . ?
C13 C14 1.376(2) . ?
C14 H14 0.9500 . ?
C14 C15 1.416(3) . ?
C15 H15 0.9500 . ?
C15 C16 1.379(2) . ?
C16 C18 1.508(2) . ?
C18 C19 1.518(2) . ?
C18 C31 1.545(2) . ?
C18 C32 1.540(2) . ?
C19 C20 1.372(2) . ?
C20 H20 0.9500 . ?
C20 C21 1.423(2) . ?
C21 H21 0.9500 . ?
C21 C22 1.372(2) . ?
C22 C24 1.520(2) . ?
C24 C25 1.552(2) . ?
C24 C26 1.528(2) . ?
C25 H25A 0.9900 . ?
C25 H25B 0.9900 . ?
C26 H26A 0.9800 . ?
C26 H26B 0.9800 . ?
C26 H26C 0.9800 . ?
C27 H27A 0.9800 . ?
C27 H27B 0.9800 . ?
C27 H27C 0.9800 . ?
C28 H28A 0.9800 . ?
C28 H28B 0.9800 . ?
C28 H28C 0.9800 . ?
C29 H29A 0.9900 . ?
C29 H29B 0.9900 . ?
C30 H30A 0.9800 . ?
C30 H30B 0.9800 . ?
C30 H30C 0.9800 . ?
C31 H31A 0.9800 . ?
C31 H31B 0.9800 . ?
C31 H31C 0.9800 . ?
C32 H32A 0.9800 . ?
C32 H32B 0.9800 . ?
C32 H32C 0.9800 . ?
C36 C37 1.371(2) . ?
C36 C43 1.501(2) . ?
C37 H37 0.9500 . ?
C41 C42 1.371(2) . ?
C41 C54 1.489(2) . ?
C42 H42 0.9500 . ?
C43 H43A 0.9900 . ?
C43 H43B 0.9900 . ?
C45 H45A 0.9900 . ?
C45 H45B 0.9900 . ?
C45 C46 1.514(2) . ?
C46 H46A 0.9900 . ?
C46 H46B 0.9900 . ?
C48 H48A 0.9900 . ?
C48 H48B 0.9900 . ?
C48 C49 1.508(3) . ?
C49 H49A 0.9900 . ?
C49 H49B 0.9900 . ?
C51 H51A 0.9900 . ?
C51 H51B 0.9900 . ?
C51 C52 1.496(3) . ?
C52 H52A 0.9900 . ?
C52 H52B 0.9900 . ?
C54 H54A 0.9900 . ?
C54 H54B 0.9900 . ?
N60 C61 1.139(2) . ?
C61 C62 1.457(2) . ?
C62 H62A 0.9800 . ?
C62 H62B 0.9800 . ?
C62 H62C 0.9800 . ?
N57 C58 1.139(7) . ?
C58 C59 1.38(5) . ?
C59 H59A 0.9800 . ?
C59 H59B 0.9800 . ?
C59 H59C 0.9800 . ?
